data_7108170
loop_
_publ_author_name
'Emmanuel Nicolas'
'Xavier  Le Goff'
'Stephane Bouchonnet'
'Nicolas Mezailles'

_publ_section_title
;
 Room Temperature Reversible CH Activation Mediated by a Pt(0) center, and
 Stoichiometric Biphenyl Formation via Solvent Activation
;
_journal_issue 67
_journal_name_full Chem.Commun.
_journal_page_first 8350
_journal_page_last 8352
_journal_paper_doi 10.1039/c2cc33847e
_journal_volume 48
_journal_year 2012
_chemical_formula_moiety 'C34 H58 P2 Pt, C7 H8'
_chemical_formula_sum 'C41 H66 P2 Pt'
_chemical_formula_weight 815.97
_chemical_name_systematic
;
?
;
_space_group_IT_number 14
_symmetry_cell_setting monoclinic
_symmetry_space_group_name_Hall '-P 2ybc'
_symmetry_space_group_name_H-M 'P 1 21/c 1'
_atom_sites_solution_hydrogens geom
_atom_sites_solution_primary direct
_atom_sites_solution_secondary difmap
_audit_creation_method SHELXL-97
_cell_angle_alpha 90.00
_cell_angle_beta 104.899(2)
_cell_angle_gamma 90.00
_cell_formula_units_Z 4
_cell_length_a 11.772(1)
_cell_length_b 13.486(1)
_cell_length_c 25.007(2)
_cell_measurement_reflns_used 7629
_cell_measurement_temperature 150.0(1)
_cell_measurement_theta_max 27.485
_cell_measurement_theta_min 0.998
_cell_volume 3836.6(5)
_computing_cell_refinement 'DENZO (Otwinowski & Minor, 1997) & COLLECT'
_computing_data_collection 'COLLECT (Hooft, R.W.W., 1998)'
_computing_data_reduction 'DENZO & COLLECT'
_computing_molecular_graphics 'PLATON (Spek, 2009)'
_computing_publication_material 'PLATON (Spek, 2009)'
_computing_structure_refinement 'SHELXL-97 (Sheldrick, 1997)'
_computing_structure_solution 'SIR97 (Altomare et al., 1999)'
_diffrn_ambient_temperature 150.0(1)
_diffrn_measured_fraction_theta_full 0.990
_diffrn_measured_fraction_theta_max 0.990
_diffrn_measurement_device_type KappaCCD
_diffrn_measurement_method 'phi and omega scans'
_diffrn_radiation_monochromator graphite
_diffrn_radiation_source 'fine-focus sealed tube'
_diffrn_radiation_type MoK\a
_diffrn_radiation_wavelength 0.71069
_diffrn_reflns_av_R_equivalents 0.0317
_diffrn_reflns_av_sigmaI/netI 0.0292
_diffrn_reflns_limit_h_max 15
_diffrn_reflns_limit_h_min -12
_diffrn_reflns_limit_k_max 17
_diffrn_reflns_limit_k_min -17
_diffrn_reflns_limit_l_max 25
_diffrn_reflns_limit_l_min -32
_diffrn_reflns_number 26816
_diffrn_reflns_theta_full 27.48
_diffrn_reflns_theta_max 27.48
_diffrn_reflns_theta_min 2.76
_exptl_absorpt_coefficient_mu 3.767
_exptl_absorpt_correction_T_max 0.8639
_exptl_absorpt_correction_T_min 0.3141
_exptl_absorpt_correction_type multi-scan
_exptl_absorpt_process_details 'Denzo/Scalepack (Otwinowski & Minor, 1996)'
_exptl_crystal_colour Colorless
_exptl_crystal_density_diffrn 1.413
_exptl_crystal_density_method 'not measured'
_exptl_crystal_description Plate
_exptl_crystal_F_000 1680
_exptl_crystal_size_max 0.40
_exptl_crystal_size_mid 0.20
_exptl_crystal_size_min 0.04
_refine_diff_density_max 1.455
_refine_diff_density_min -1.198
_refine_diff_density_rms 0.095
_refine_ls_extinction_method none
_refine_ls_goodness_of_fit_ref 1.047
_refine_ls_hydrogen_treatment mixed
_refine_ls_matrix_type full
_refine_ls_number_parameters 403
_refine_ls_number_reflns 8715
_refine_ls_number_restraints 0
_refine_ls_restrained_S_all 1.047
_refine_ls_R_factor_all 0.0319
_refine_ls_R_factor_gt 0.0271
_refine_ls_shift/su_max 0.001
_refine_ls_shift/su_mean 0.000
_refine_ls_structure_factor_coef Fsqd
_refine_ls_weighting_details 'calc w=1/[\s^2^(Fo^2^)+(0.0086P)^2^+10.6738P] where P=(Fo^2^+2Fc^2^)/3'
_refine_ls_weighting_scheme calc
_refine_ls_wR_factor_gt 0.0573
_refine_ls_wR_factor_ref 0.0605
_reflns_number_gt 7889
_reflns_number_total 8715
_reflns_threshold_expression >2sigma(I)
_cod_data_source_file c2cc33847e.txt
_cod_data_source_block en201
_cod_original_cell_volume 3837(2)
_cod_original_sg_symbol_H-M 'P21/c '
_cod_database_code 7108170

loop_
_symmetry_equiv_pos_as_xyz
'x, y, z'
'-x, y+1/2, -z+1/2'
'-x, -y, -z'
'x, -y-1/2, z-1/2'

loop_
_atom_site_label
_atom_site_type_symbol
_atom_site_fract_x
_atom_site_fract_y
_atom_site_fract_z
_atom_site_U_iso_or_equiv
_atom_site_adp_type
_atom_site_occupancy
_atom_site_symmetry_multiplicity
_atom_site_calc_flag
_atom_site_refinement_flags
Pt1 Pt 0.485412(10) 0.295034(8) 0.315781(4) 0.01878(4) Uani 1 1 d .
P1 P 0.58555(7) 0.19848(6) 0.38874(3) 0.01849(15) Uani 1 1 d .
P2 P 0.52559(6) 0.20540(5) 0.24608(3) 0.01721(14) Uani 1 1 d .
C3 C 0.6570(3) 0.0870(2) 0.36985(12) 0.0247(6) Uani 1 1 d .
H35A H 0.7371 0.1055 0.3677 0.030 Uiso 1 1 calc R
H35B H 0.6656 0.0380 0.4001 0.030 Uiso 1 1 calc R
C4 C 0.5941(3) 0.0365(2) 0.31546(12) 0.0237(6) Uani 1 1 d .
H36A H 0.5092 0.0322 0.3135 0.028 Uiso 1 1 calc R
H36B H 0.6243 -0.0321 0.3156 0.028 Uiso 1 1 calc R
C5 C 0.6094(3) 0.0898(2) 0.26363(12) 0.0240(6) Uani 1 1 d .
H37A H 0.5857 0.0439 0.2318 0.029 Uiso 1 1 calc R
H37B H 0.6938 0.1050 0.2689 0.029 Uiso 1 1 calc R
C12 C 0.7090(3) 0.2642(2) 0.43586(12) 0.0231(6) Uani 1 1 d .
H16 H 0.6733 0.3170 0.4545 0.028 Uiso 1 1 calc R
C17 C 0.7838(3) 0.3178(3) 0.40286(13) 0.0291(7) Uani 1 1 d .
H39A H 0.8225 0.2684 0.3842 0.035 Uiso 1 1 calc R
H39B H 0.7326 0.3598 0.3741 0.035 Uiso 1 1 calc R
C16 C 0.8773(3) 0.3824(3) 0.44097(15) 0.0374(8) Uani 1 1 d .
H40A H 0.9258 0.4150 0.4190 0.045 Uiso 1 1 calc R
H40B H 0.8385 0.4348 0.4576 0.045 Uiso 1 1 calc R
C15 C 0.9562(3) 0.3207(3) 0.48675(15) 0.0394(9) Uani 1 1 d .
H41A H 1.0135 0.3645 0.5118 0.047 Uiso 1 1 calc R
H41B H 1.0006 0.2723 0.4703 0.047 Uiso 1 1 calc R
C14 C 0.8836(3) 0.2654(3) 0.51990(13) 0.0323(8) Uani 1 1 d .
H42A H 0.8468 0.3140 0.5400 0.039 Uiso 1 1 calc R
H42B H 0.9361 0.2224 0.5476 0.039 Uiso 1 1 calc R
C13 C 0.7874(3) 0.2018(2) 0.48220(13) 0.0265(7) Uani 1 1 d .
H43A H 0.8244 0.1479 0.4657 0.032 Uiso 1 1 calc R
H43B H 0.7385 0.1710 0.5045 0.032 Uiso 1 1 calc R
C6 C 0.5003(3) 0.1472(2) 0.43545(12) 0.0230(6) Uani 1 1 d .
H44 H 0.5485 0.0931 0.4576 0.028 Uiso 1 1 calc R
C11 C 0.4746(3) 0.2230(3) 0.47653(13) 0.0276(7) Uani 1 1 d .
H45A H 0.5497 0.2485 0.5001 0.033 Uiso 1 1 calc R
H45B H 0.4308 0.2797 0.4559 0.033 Uiso 1 1 calc R
C10 C 0.4027(3) 0.1773(3) 0.51317(14) 0.0337(8) Uani 1 1 d .
H46A H 0.4501 0.1255 0.5369 0.040 Uiso 1 1 calc R
H46B H 0.3840 0.2291 0.5376 0.040 Uiso 1 1 calc R
C9 C 0.2889(3) 0.1315(3) 0.47880(15) 0.0374(8) Uani 1 1 d .
H47A H 0.2471 0.0989 0.5037 0.045 Uiso 1 1 calc R
H47B H 0.2374 0.1845 0.4583 0.045 Uiso 1 1 calc R
C8 C 0.3132(3) 0.0559(3) 0.43810(15) 0.0343(8) Uani 1 1 d .
H48A H 0.2376 0.0311 0.4146 0.041 Uiso 1 1 calc R
H48B H 0.3560 -0.0012 0.4588 0.041 Uiso 1 1 calc R
C7 C 0.3858(3) 0.1002(3) 0.40131(13) 0.0286(7) Uani 1 1 d .
H49A H 0.3385 0.1512 0.3769 0.034 Uiso 1 1 calc R
H49B H 0.4049 0.0474 0.3775 0.034 Uiso 1 1 calc R
C24 C 0.3931(3) 0.1634(2) 0.19336(12) 0.0219(6) Uani 1 1 d .
H50 H 0.4194 0.1173 0.1676 0.026 Uiso 1 1 calc R
C25 C 0.3108(3) 0.1051(3) 0.22081(13) 0.0283(7) Uani 1 1 d .
H51A H 0.3535 0.0472 0.2407 0.034 Uiso 1 1 calc R
H51B H 0.2873 0.1480 0.2483 0.034 Uiso 1 1 calc R
C26 C 0.2008(3) 0.0692(3) 0.17819(15) 0.0330(8) Uani 1 1 d .
H52A H 0.2237 0.0203 0.1533 0.040 Uiso 1 1 calc R
H52B H 0.1480 0.0356 0.1975 0.040 Uiso 1 1 calc R
C27 C 0.1354(3) 0.1546(3) 0.14397(15) 0.0345(8) Uani 1 1 d .
H53A H 0.0653 0.1300 0.1172 0.041 Uiso 1 1 d R
H53B H 0.1019 0.2022 0.1681 0.041 Uiso 1 1 d R
C28 C 0.2167(3) 0.2107(3) 0.11571(14) 0.0341(8) Uani 1 1 d .
H54A H 0.1738 0.2674 0.0946 0.041 Uiso 1 1 calc R
H54B H 0.2414 0.1662 0.0893 0.041 Uiso 1 1 calc R
C29 C 0.3258(3) 0.2489(3) 0.15875(13) 0.0268(7) Uani 1 1 d .
H55A H 0.3782 0.2836 0.1396 0.032 Uiso 1 1 calc R
H55B H 0.3013 0.2971 0.1835 0.032 Uiso 1 1 calc R
C18 C 0.6099(3) 0.2762(2) 0.20599(12) 0.0209(6) Uani 1 1 d .
H56 H 0.5609 0.3350 0.1903 0.025 Uiso 1 1 calc R
C23 C 0.6332(3) 0.2189(2) 0.15667(12) 0.0260(7) Uani 1 1 d .
H57A H 0.6795 0.1586 0.1703 0.031 Uiso 1 1 calc R
H57B H 0.5574 0.1979 0.1317 0.031 Uiso 1 1 calc R
C22 C 0.7000(3) 0.2828(3) 0.12472(14) 0.0312(7) Uani 1 1 d .
H58A H 0.7167 0.2432 0.0943 0.037 Uiso 1 1 calc R
H58B H 0.6501 0.3396 0.1080 0.037 Uiso 1 1 calc R
C21 C 0.8149(3) 0.3215(3) 0.16161(15) 0.0345(8) Uani 1 1 d .
H59A H 0.8531 0.3658 0.1399 0.041 Uiso 1 1 calc R
H59B H 0.8685 0.2651 0.1751 0.041 Uiso 1 1 calc R
C20 C 0.7931(3) 0.3782(3) 0.21095(14) 0.0318(7) Uani 1 1 d .
H60A H 0.8696 0.3979 0.2359 0.038 Uiso 1 1 calc R
H60B H 0.7485 0.4395 0.1975 0.038 Uiso 1 1 calc R
C19 C 0.7248(3) 0.3167(2) 0.24349(13) 0.0254(6) Uani 1 1 d .
H61A H 0.7066 0.3584 0.2728 0.030 Uiso 1 1 calc R
H61B H 0.7743 0.2607 0.2616 0.030 Uiso 1 1 calc R
C30 C 0.4312(3) 0.3945(2) 0.36684(12) 0.0276(7) Uani 1 1 d .
C35 C 0.3149(3) 0.3950(3) 0.37055(14) 0.0357(8) Uani 1 1 d .
H63 H 0.2607 0.3503 0.3481 0.043 Uiso 1 1 calc R
C34 C 0.2746(4) 0.4589(3) 0.40625(16) 0.0417(9) Uani 1 1 d .
C33 C 0.3527(4) 0.5254(3) 0.43772(15) 0.0421(9) Uani 1 1 d .
H65 H 0.3272 0.5690 0.4621 0.051 Uiso 1 1 calc R
C32 C 0.4672(4) 0.5294(3) 0.43425(14) 0.0376(8) Uani 1 1 d .
H66 H 0.5200 0.5763 0.4557 0.045 Uiso 1 1 calc R
C31 C 0.5058(3) 0.4651(2) 0.39949(13) 0.0300(7) Uani 1 1 d .
H67 H 0.5853 0.4688 0.3977 0.036 Uiso 1 1 calc R
C999 C 0.1510(5) 0.4512(5) 0.4098(2) 0.0747(16) Uani 1 1 d .
H68A H 0.1497 0.4395 0.4483 0.112 Uiso 1 1 calc R
H68B H 0.1122 0.3960 0.3867 0.112 Uiso 1 1 calc R
H68C H 0.1095 0.5131 0.3967 0.112 Uiso 1 1 calc R
C38 C 0.0327(4) 0.5293(4) 0.1384(2) 0.0588(13) Uani 1 1 d .
C43 C -0.0116(5) 0.6108(5) 0.1574(4) 0.087(2) Uani 1 1 d .
H70 H -0.0548 0.6574 0.1316 0.105 Uiso 1 1 calc R
C42 C 0.0039(7) 0.6272(8) 0.2114(4) 0.114(3) Uani 1 1 d .
H71 H -0.0291 0.6846 0.2236 0.137 Uiso 1 1 calc R
C41 C 0.0676(7) 0.5611(8) 0.2494(3) 0.108(3) Uani 1 1 d .
H72 H 0.0795 0.5729 0.2879 0.130 Uiso 1 1 calc R
C40 C 0.1163(6) 0.4736(7) 0.2304(3) 0.102(3) Uani 1 1 d .
H73 H 0.1601 0.4265 0.2558 0.123 Uiso 1 1 calc R
C39 C 0.0968(4) 0.4611(4) 0.1741(3) 0.0697(16) Uani 1 1 d .
H74 H 0.1280 0.4048 0.1600 0.084 Uiso 1 1 calc R
C37 C 0.0123(5) 0.5095(5) 0.0772(3) 0.0814(17) Uani 1 1 d .
H75A H 0.0818 0.4773 0.0703 0.122 Uiso 1 1 calc R
H75B H -0.0022 0.5724 0.0569 0.122 Uiso 1 1 calc R
H75C H -0.0561 0.4661 0.0647 0.122 Uiso 1 1 calc R
H H 0.417(3) 0.364(2) 0.2685(13) 0.019(8) Uiso 1 1 d .

loop_
_atom_site_aniso_label
_atom_site_aniso_U_11
_atom_site_aniso_U_22
_atom_site_aniso_U_33
_atom_site_aniso_U_23
_atom_site_aniso_U_13
_atom_site_aniso_U_12
Pt1 0.02393(6) 0.01711(6) 0.01487(6) -0.00030(4) 0.00419(4) 0.00306(4)
P1 0.0207(4) 0.0190(4) 0.0149(3) 0.0004(3) 0.0029(3) 0.0019(3)
P2 0.0206(4) 0.0159(3) 0.0153(3) -0.0011(3) 0.0049(3) -0.0002(3)
C3 0.0285(16) 0.0232(15) 0.0208(14) 0.0031(12) 0.0031(12) 0.0055(13)
C4 0.0300(16) 0.0169(14) 0.0241(15) -0.0008(12) 0.0067(13) 0.0016(12)
C5 0.0289(16) 0.0214(15) 0.0224(14) -0.0016(12) 0.0080(12) 0.0040(12)
C12 0.0255(15) 0.0248(15) 0.0185(14) -0.0024(12) 0.0045(12) -0.0013(12)
C17 0.0280(17) 0.0367(19) 0.0220(15) 0.0047(14) 0.0051(13) -0.0036(14)
C16 0.0325(18) 0.044(2) 0.0320(18) 0.0039(16) 0.0018(15) -0.0110(17)
C15 0.0274(18) 0.057(2) 0.0294(18) 0.0037(17) -0.0013(14) -0.0118(17)
C14 0.0292(17) 0.040(2) 0.0229(16) 0.0035(15) -0.0011(13) -0.0023(15)
C13 0.0268(16) 0.0294(17) 0.0214(15) 0.0035(13) 0.0026(12) -0.0013(13)
C6 0.0240(15) 0.0231(15) 0.0209(14) 0.0016(12) 0.0043(12) -0.0008(12)
C11 0.0317(17) 0.0314(17) 0.0199(14) -0.0012(13) 0.0070(13) -0.0028(14)
C10 0.0360(19) 0.045(2) 0.0221(15) -0.0002(15) 0.0109(14) -0.0019(16)
C9 0.0286(18) 0.052(2) 0.0351(18) -0.0023(17) 0.0140(15) -0.0025(16)
C8 0.0285(17) 0.043(2) 0.0328(18) -0.0034(16) 0.0108(14) -0.0087(15)
C7 0.0280(17) 0.0347(18) 0.0232(15) -0.0016(14) 0.0069(13) -0.0053(14)
C24 0.0228(15) 0.0234(15) 0.0181(13) -0.0022(12) 0.0029(11) -0.0031(12)
C25 0.0279(16) 0.0288(17) 0.0263(16) 0.0040(13) 0.0035(13) -0.0072(14)
C26 0.0262(17) 0.0329(18) 0.0365(18) 0.0020(15) 0.0018(14) -0.0082(14)
C27 0.0253(17) 0.039(2) 0.0338(18) 0.0039(16) -0.0021(14) -0.0071(15)
C28 0.0327(18) 0.037(2) 0.0256(16) 0.0030(14) -0.0050(14) -0.0059(15)
C29 0.0271(16) 0.0289(17) 0.0214(15) 0.0034(13) 0.0006(12) -0.0029(13)
C18 0.0222(15) 0.0219(15) 0.0188(14) 0.0006(11) 0.0054(11) -0.0004(12)
C23 0.0283(16) 0.0309(17) 0.0200(14) -0.0038(13) 0.0087(12) -0.0044(13)
C22 0.0356(18) 0.0369(19) 0.0256(16) -0.0015(14) 0.0158(14) -0.0053(15)
C21 0.0326(18) 0.041(2) 0.0351(18) 0.0001(16) 0.0175(15) -0.0075(15)
C20 0.0285(17) 0.0346(18) 0.0338(17) -0.0039(15) 0.0109(14) -0.0109(15)
C19 0.0278(16) 0.0261(16) 0.0224(15) -0.0037(13) 0.0067(12) -0.0064(13)
C30 0.0398(19) 0.0235(16) 0.0204(14) 0.0034(13) 0.0095(13) 0.0100(14)
C35 0.042(2) 0.036(2) 0.0297(17) 0.0009(15) 0.0103(15) 0.0059(16)
C34 0.048(2) 0.041(2) 0.042(2) 0.0087(18) 0.0237(18) 0.0159(18)
C33 0.067(3) 0.036(2) 0.0286(18) 0.0022(16) 0.0213(18) 0.0144(19)
C32 0.058(2) 0.0273(18) 0.0271(17) -0.0030(14) 0.0109(17) 0.0056(17)
C31 0.044(2) 0.0218(16) 0.0241(16) 0.0036(13) 0.0094(14) 0.0047(14)
C999 0.069(4) 0.084(4) 0.084(4) -0.004(3) 0.042(3) 0.020(3)
C38 0.034(2) 0.069(3) 0.073(3) 0.004(3) 0.011(2) -0.019(2)
C43 0.044(3) 0.061(4) 0.154(7) -0.003(4) 0.018(4) -0.009(3)
C42 0.076(5) 0.159(8) 0.110(6) -0.061(6) 0.028(5) -0.068(5)
C41 0.076(5) 0.182(9) 0.071(4) -0.029(5) 0.025(4) -0.090(6)
C40 0.056(4) 0.135(7) 0.104(6) 0.043(5) -0.003(4) -0.049(4)
C39 0.033(2) 0.061(3) 0.110(5) 0.014(3) 0.009(3) -0.013(2)
C37 0.061(3) 0.086(4) 0.101(5) -0.001(4) 0.028(3) -0.014(3)

loop_
_atom_type_symbol
_atom_type_description
_atom_type_scat_dispersion_real
_atom_type_scat_dispersion_imag
_atom_type_scat_source
C C 0.0033 0.0016 'International Tables Vol C Tables 4.2.6.8 and 6.1.1.4'
H H 0.0000 0.0000 'International Tables Vol C Tables 4.2.6.8 and 6.1.1.4'
P P 0.1023 0.0942 'International Tables Vol C Tables 4.2.6.8 and 6.1.1.4'
Pt Pt -1.7033 8.3905 'International Tables Vol C Tables 4.2.6.8 and 6.1.1.4'

loop_
_geom_angle_atom_site_label_1
_geom_angle_atom_site_label_2
_geom_angle_atom_site_label_3
_geom_angle
C30 Pt1 P2 168.73(9)
C30 Pt1 P1 93.11(9)
P2 Pt1 P1 98.16(3)
C30 Pt1 H 84.3(12)
P2 Pt1 H 84.4(12)
P1 Pt1 H 177.4(12)
C3 P1 C12 102.68(15)
C3 P1 C6 102.33(15)
C12 P1 C6 103.96(14)
C3 P1 Pt1 115.62(10)
C12 P1 Pt1 113.11(11)
C6 P1 Pt1 117.32(10)
C5 P2 C18 103.75(14)
C5 P2 C24 102.29(15)
C18 P2 C24 104.08(14)
C5 P2 Pt1 118.28(10)
C18 P2 Pt1 112.87(10)
C24 P2 Pt1 113.94(10)
C4 C3 P1 116.3(2)
C4 C3 H35A 108.2
P1 C3 H35A 108.2
C4 C3 H35B 108.2
P1 C3 H35B 108.2
H35A C3 H35B 107.4
C3 C4 C5 114.0(3)
C3 C4 H36A 108.7
C5 C4 H36A 108.7
C3 C4 H36B 108.7
C5 C4 H36B 108.7
H36A C4 H36B 107.6
C4 C5 P2 115.4(2)
C4 C5 H37A 108.4
P2 C5 H37A 108.4
C4 C5 H37B 108.4
P2 C5 H37B 108.4
H37A C5 H37B 107.5
C17 C12 C13 110.4(3)
C17 C12 P1 110.5(2)
C13 C12 P1 116.1(2)
C17 C12 H16 106.4
C13 C12 H16 106.4
P1 C12 H16 106.4
C16 C17 C12 110.7(3)
C16 C17 H39A 109.5
C12 C17 H39A 109.5
C16 C17 H39B 109.5
C12 C17 H39B 109.5
H39A C17 H39B 108.1
C15 C16 C17 111.0(3)
C15 C16 H40A 109.4
C17 C16 H40A 109.4
C15 C16 H40B 109.4
C17 C16 H40B 109.4
H40A C16 H40B 108.0
C16 C15 C14 110.9(3)
C16 C15 H41A 109.5
C14 C15 H41A 109.5
C16 C15 H41B 109.5
C14 C15 H41B 109.5
H41A C15 H41B 108.0
C15 C14 C13 111.5(3)
C15 C14 H42A 109.3
C13 C14 H42A 109.3
C15 C14 H42B 109.3
C13 C14 H42B 109.3
H42A C14 H42B 108.0
C12 C13 C14 111.2(3)
C12 C13 H43A 109.4
C14 C13 H43A 109.4
C12 C13 H43B 109.4
C14 C13 H43B 109.4
H43A C13 H43B 108.0
C11 C6 C7 110.6(3)
C11 C6 P1 113.9(2)
C7 C6 P1 110.1(2)
C11 C6 H44 107.3
C7 C6 H44 107.3
P1 C6 H44 107.3
C10 C11 C6 111.6(3)
C10 C11 H45A 109.3
C6 C11 H45A 109.3
C10 C11 H45B 109.3
C6 C11 H45B 109.3
H45A C11 H45B 108.0
C9 C10 C11 111.6(3)
C9 C10 H46A 109.3
C11 C10 H46A 109.3
C9 C10 H46B 109.3
C11 C10 H46B 109.3
H46A C10 H46B 108.0
C8 C9 C10 111.1(3)
C8 C9 H47A 109.4
C10 C9 H47A 109.4
C8 C9 H47B 109.4
C10 C9 H47B 109.4
H47A C9 H47B 108.0
C9 C8 C7 111.8(3)
C9 C8 H48A 109.3
C7 C8 H48A 109.3
C9 C8 H48B 109.3
C7 C8 H48B 109.3
H48A C8 H48B 107.9
C8 C7 C6 111.9(3)
C8 C7 H49A 109.2
C6 C7 H49A 109.2
C8 C7 H49B 109.2
C6 C7 H49B 109.2
H49A C7 H49B 107.9
C29 C24 C25 110.0(3)
C29 C24 P2 112.9(2)
C25 C24 P2 110.5(2)
C29 C24 H50 107.7
C25 C24 H50 107.7
P2 C24 H50 107.7
C26 C25 C24 111.6(3)
C26 C25 H51A 109.3
C24 C25 H51A 109.3
C26 C25 H51B 109.3
C24 C25 H51B 109.3
H51A C25 H51B 108.0
C27 C26 C25 111.6(3)
C27 C26 H52A 109.3
C25 C26 H52A 109.3
C27 C26 H52B 109.3
C25 C26 H52B 109.3
H52A C26 H52B 108.0
C26 C27 C28 110.4(3)
C26 C27 H53A 110.2
C28 C27 H53A 111.7
C26 C27 H53B 111.0
C28 C27 H53B 110.1
H53A C27 H53B 103.3
C27 C28 C29 110.6(3)
C27 C28 H54A 109.5
C29 C28 H54A 109.5
C27 C28 H54B 109.5
C29 C28 H54B 109.5
H54A C28 H54B 108.1
C24 C29 C28 111.1(3)
C24 C29 H55A 109.4
C28 C29 H55A 109.4
C24 C29 H55B 109.4
C28 C29 H55B 109.4
H55A C29 H55B 108.0
C19 C18 C23 111.0(3)
C19 C18 P2 111.4(2)
C23 C18 P2 114.0(2)
C19 C18 H56 106.7
C23 C18 H56 106.7
P2 C18 H56 106.7
C22 C23 C18 111.0(3)
C22 C23 H57A 109.4
C18 C23 H57A 109.4
C22 C23 H57B 109.4
C18 C23 H57B 109.4
H57A C23 H57B 108.0
C21 C22 C23 112.0(3)
C21 C22 H58A 109.2
C23 C22 H58A 109.2
C21 C22 H58B 109.2
C23 C22 H58B 109.2
H58A C22 H58B 107.9
C22 C21 C20 110.7(3)
C22 C21 H59A 109.5
C20 C21 H59A 109.5
C22 C21 H59B 109.5
C20 C21 H59B 109.5
H59A C21 H59B 108.1
C19 C20 C21 112.3(3)
C19 C20 H60A 109.1
C21 C20 H60A 109.1
C19 C20 H60B 109.1
C21 C20 H60B 109.1
H60A C20 H60B 107.9
C20 C19 C18 111.7(3)
C20 C19 H61A 109.3
C18 C19 H61A 109.3
C20 C19 H61B 109.3
C18 C19 H61B 109.3
H61A C19 H61B 107.9
C35 C30 C31 115.8(3)
C35 C30 Pt1 120.6(3)
C31 C30 Pt1 123.6(3)
C30 C35 C34 122.8(4)
C30 C35 H63 118.6
C34 C35 H63 118.6
C33 C34 C35 118.4(4)
C33 C34 C999 122.2(4)
C35 C34 C999 119.4(4)
C32 C33 C34 120.7(3)
C32 C33 H65 119.6
C34 C33 H65 119.6
C33 C32 C31 120.0(4)
C33 C32 H66 120.0
C31 C32 H66 120.0
C32 C31 C30 122.2(4)
C32 C31 H67 118.9
C30 C31 H67 118.9
C34 C999 H68A 109.5
C34 C999 H68B 109.5
H68A C999 H68B 109.5
C34 C999 H68C 109.5
H68A C999 H68C 109.5
H68B C999 H68C 109.5
C43 C38 C39 121.0(6)
C43 C38 C37 121.6(6)
C39 C38 C37 117.5(6)
C42 C43 C38 121.7(8)
C42 C43 H70 119.1
C38 C43 H70 119.1
C43 C42 C41 119.9(9)
C43 C42 H71 120.0
C41 C42 H71 120.0
C42 C41 C40 119.6(7)
C42 C41 H72 120.2
C40 C41 H72 120.2
C39 C40 C41 117.4(7)
C39 C40 H73 121.3
C41 C40 H73 121.3
C38 C39 C40 120.4(7)
C38 C39 H74 119.8
C40 C39 H74 119.8
C38 C37 H75A 109.5
C38 C37 H75B 109.5
H75A C37 H75B 109.5
C38 C37 H75C 109.5
H75A C37 H75C 109.5
H75B C37 H75C 109.5

loop_
_geom_bond_atom_site_label_1
_geom_bond_atom_site_label_2
_geom_bond_distance
Pt1 C30 2.063(3)
Pt1 P2 2.2687(8)
Pt1 P1 2.3039(9)
Pt1 H 1.56(3)
P1 C3 1.843(3)
P1 C12 1.846(3)
P1 C6 1.858(3)
P2 C5 1.836(3)
P2 C18 1.848(3)
P2 C24 1.853(3)
C3 C4 1.531(4)
C3 H35A 0.9900
C3 H35B 0.9900
C4 C5 1.533(4)
C4 H36A 0.9900
C4 H36B 0.9900
C5 H37A 0.9900
C5 H37B 0.9900
C12 C17 1.534(4)
C12 C13 1.534(4)
C12 H16 1.0000
C17 C16 1.529(5)
C17 H39A 0.9900
C17 H39B 0.9900
C16 C15 1.522(5)
C16 H40A 0.9900
C16 H40B 0.9900
C15 C14 1.528(5)
C15 H41A 0.9900
C15 H41B 0.9900
C14 C13 1.536(5)
C14 H42A 0.9900
C14 H42B 0.9900
C13 H43A 0.9900
C13 H43B 0.9900
C6 C11 1.533(4)
C6 C7 1.535(4)
C6 H44 1.0000
C11 C10 1.528(4)
C11 H45A 0.9900
C11 H45B 0.9900
C10 C9 1.524(5)
C10 H46A 0.9900
C10 H46B 0.9900
C9 C8 1.519(5)
C9 H47A 0.9900
C9 H47B 0.9900
C8 C7 1.529(4)
C8 H48A 0.9900
C8 H48B 0.9900
C7 H49A 0.9900
C7 H49B 0.9900
C24 C29 1.534(4)
C24 C25 1.540(4)
C24 H50 1.0000
C25 C26 1.529(4)
C25 H51A 0.9900
C25 H51B 0.9900
C26 C27 1.521(5)
C26 H52A 0.9900
C26 H52B 0.9900
C27 C28 1.528(5)
C27 H53A 0.9769
C27 H53B 1.0269
C28 C29 1.537(4)
C28 H54A 0.9900
C28 H54B 0.9900
C29 H55A 0.9900
C29 H55B 0.9900
C18 C19 1.535(4)
C18 C23 1.538(4)
C18 H56 1.0000
C23 C22 1.524(4)
C23 H57A 0.9900
C23 H57B 0.9900
C22 C21 1.520(5)
C22 H58A 0.9900
C22 H58B 0.9900
C21 C20 1.529(5)
C21 H59A 0.9900
C21 H59B 0.9900
C20 C19 1.527(4)
C20 H60A 0.9900
C20 H60B 0.9900
C19 H61A 0.9900
C19 H61B 0.9900
C30 C35 1.396(5)
C30 C31 1.405(5)
C35 C34 1.408(5)
C35 H63 0.9500
C34 C33 1.378(6)
C34 C999 1.483(6)
C33 C32 1.374(6)
C33 H65 0.9500
C32 C31 1.384(5)
C32 H66 0.9500
C31 H67 0.9500
C999 H68A 0.9800
C999 H68B 0.9800
C999 H68C 0.9800
C38 C43 1.354(8)
C38 C39 1.365(7)
C38 C37 1.510(8)
C43 C42 1.334(10)
C43 H70 0.9500
C42 C41 1.377(12)
C42 H71 0.9500
C41 C40 1.443(11)
C41 H72 0.9500
C40 C39 1.379(9)
C40 H73 0.9500
C39 H74 0.9500
C37 H75A 0.9800
C37 H75B 0.9800
C37 H75C 0.9800
